data_7111193
loop_
_publ_author_name
'Ma, Bao-Qing'
'Coppens, Philip'

_publ_section_title
;
 A novel scoop-shaped conformation of C-methylcalix[4]resorcinarene in a
 bilayer structureElectronic supplementary information (ESI) available:
 Figure showing interlocked CMCR molecules between adjacent sheets. See
 http://www.rsc.org/suppdata/cc/b1/b110193p/
;
_journal_issue 5
_journal_name_full 'Chemical Communications'
_journal_page_first 424
_journal_paper_doi 10.1039/b110193p
_journal_year 2002
_chemical_formula_sum 'C32 H34 O9'
_chemical_formula_weight 562.59
_chemical_name_systematic
; 
? 
;
_space_group_IT_number 2
_symmetry_cell_setting triclinic
_symmetry_space_group_name_Hall '-P 1'
_symmetry_space_group_name_H-M 'P -1'
_atom_sites_solution_hydrogens geom
_atom_sites_solution_primary direct
_atom_sites_solution_secondary difmap
_audit_creation_method SHELXL-97
_cell_angle_alpha 104.290(2)
_cell_angle_beta 106.652(2)
_cell_angle_gamma 108.593(2)
_cell_formula_units_Z 2
_cell_length_a 9.9289(4)
_cell_length_b 12.4936(6)
_cell_length_c 12.6547(7)
_cell_measurement_temperature 90(1)
_cell_volume 1322.91(12)
_computing_cell_refinement SMART
_computing_data_collection 'SMART CCD 1000'
_computing_data_reduction SAINT
_computing_molecular_graphics XP
_computing_publication_material XCIF
_computing_structure_refinement 'SHELXL-97 (Sheldrick, 1997)'
_computing_structure_solution 'SHELXS-97 (Sheldrick, 1990)'
_diffrn_ambient_temperature 90(1)
_diffrn_measured_fraction_theta_full 0.887
_diffrn_measured_fraction_theta_max 0.887
_diffrn_measurement_device_type 'SMART CCD 1000'
_diffrn_radiation_monochromator graphite
_diffrn_radiation_source 'fine-focus sealed tube'
_diffrn_radiation_type MoK\a
_diffrn_radiation_wavelength 0.71073
_diffrn_reflns_av_R_equivalents 0.1171
_diffrn_reflns_av_sigmaI/netI 0.1436
_diffrn_reflns_limit_h_max 14
_diffrn_reflns_limit_h_min -13
_diffrn_reflns_limit_k_max 17
_diffrn_reflns_limit_k_min -17
_diffrn_reflns_limit_l_max 17
_diffrn_reflns_limit_l_min -18
_diffrn_reflns_number 21607
_diffrn_reflns_theta_full 31.09
_diffrn_reflns_theta_max 31.09
_diffrn_reflns_theta_min 1.81
_exptl_absorpt_coefficient_mu 0.103
_exptl_crystal_colour yellow
_exptl_crystal_density_diffrn 1.412
_exptl_crystal_density_method 'not measured'
_exptl_crystal_description prismatic
_exptl_crystal_F_000 596
_exptl_crystal_size_max 0.18
_exptl_crystal_size_mid 0.10
_exptl_crystal_size_min 0.08
_refine_diff_density_max 0.509
_refine_diff_density_min -0.499
_refine_diff_density_rms 0.102
_refine_ls_extinction_method none
_refine_ls_goodness_of_fit_ref 0.903
_refine_ls_hydrogen_treatment mixed
_refine_ls_matrix_type full
_refine_ls_number_parameters 506
_refine_ls_number_reflns 7549
_refine_ls_number_restraints 0
_refine_ls_restrained_S_all 0.903
_refine_ls_R_factor_all 0.1312
_refine_ls_R_factor_gt 0.0583
_refine_ls_shift/su_max 0.000
_refine_ls_shift/su_mean 0.000
_refine_ls_structure_factor_coef Fsqd
_refine_ls_weighting_details 'calc w=1/[\s^2^(Fo^2^)+(0.0522P)^2^+0.0000P] where P=(Fo^2^+2Fc^2^)/3'
_refine_ls_weighting_scheme calc
_refine_ls_wR_factor_gt 0.1050
_refine_ls_wR_factor_ref 0.1346
_reflns_number_gt 3856
_reflns_number_total 7549
_reflns_threshold_expression >2sigma(I)
_cod_data_source_file b110193psup1.cif
_cod_data_source_block p-1
_cod_depositor_comments
;
The following automatic conversions were performed:

'_symmetry_cell_setting' value 'Triclinic' changed to 'triclinic'
according to /home/saulius/struct/CIF-dictionaries/cif_core.dic
dictionary named 'cif_core.dic' version 2.4.2 from 2011-04-26.

Automatic conversion script
Id: cif_fix_values 1891 2012-01-12 08:04:46Z andrius 
;
_cod_original_cell_volume 1322.91(11)
_cod_original_sg_symbol_H-M P-1
_cod_database_code 7111193

loop_
_symmetry_equiv_pos_as_xyz
'x, y, z'
'-x, -y, -z'

loop_
_atom_site_label
_atom_site_type_symbol
_atom_site_fract_x
_atom_site_fract_y
_atom_site_fract_z
_atom_site_U_iso_or_equiv
_atom_site_adp_type
_atom_site_occupancy
_atom_site_symmetry_multiplicity
_atom_site_calc_flag
O1 O 0.48276(19) 0.55200(15) 0.71308(13) 0.0165(4) Uani 1 1 d
O2 O 0.18514(19) 0.46426(15) 0.30274(13) 0.0149(3) Uani 1 1 d
O3 O 0.07468(19) 0.32609(15) 0.06688(14) 0.0172(4) Uani 1 1 d
O4 O 0.45019(18) 0.19819(15) -0.01564(13) 0.0152(3) Uani 1 1 d
O5 O 0.73091(19) 0.28883(15) 0.17088(14) 0.0163(4) Uani 1 1 d
O6 O 1.00920(19) 0.38184(15) 0.57826(13) 0.0160(4) Uani 1 1 d
O7 O 0.95622(18) 0.29697(15) 0.83798(14) 0.0164(4) Uani 1 1 d
O8 O 0.56137(18) 0.39554(14) 0.92562(13) 0.0135(3) Uani 1 1 d
O9 O 0.7738(2) 0.51801(17) 1.14438(14) 0.0191(4) Uani 1 1 d
C1 C 0.3250(2) 0.34877(19) 0.58187(18) 0.0103(4) Uani 1 1 d
C2 C 0.3821(2) 0.47214(19) 0.59986(18) 0.0117(4) Uani 1 1 d
C3 C 0.3368(2) 0.5123(2) 0.50814(19) 0.0128(4) Uani 1 1 d
C4 C 0.2363(2) 0.42765(19) 0.39547(18) 0.0120(4) Uani 1 1 d
C5 C 0.1775(2) 0.30271(19) 0.37133(18) 0.0110(4) Uani 1 1 d
C6 C 0.2235(2) 0.26687(19) 0.46649(18) 0.0103(4) Uani 1 1 d
C7 C 0.0700(2) 0.21369(19) 0.24535(18) 0.0110(4) Uani 1 1 d
C8 C -0.0312(3) 0.0876(2) 0.2370(2) 0.0149(5) Uani 1 1 d
C9 C 0.1653(2) 0.20665(19) 0.17034(17) 0.0112(4) Uani 1 1 d
C10 C 0.1651(2) 0.26223(19) 0.08729(18) 0.0125(4) Uani 1 1 d
C11 C 0.2572(3) 0.2585(2) 0.02360(18) 0.0135(4) Uani 1 1 d
C12 C 0.3527(2) 0.19929(19) 0.04316(18) 0.0124(4) Uani 1 1 d
C13 C 0.3591(2) 0.14294(19) 0.12596(18) 0.0114(4) Uani 1 1 d
C14 C 0.2639(2) 0.14897(19) 0.18800(18) 0.0105(4) Uani 1 1 d
C15 C 0.4684(3) 0.08154(19) 0.15194(18) 0.0119(4) Uani 1 1 d
C16 C 0.3843(3) -0.0466(2) 0.1474(2) 0.0138(5) Uani 1 1 d
C17 C 0.6097(2) 0.16368(19) 0.26778(18) 0.0109(4) Uani 1 1 d
C18 C 0.7310(3) 0.2604(2) 0.26968(18) 0.0124(4) Uani 1 1 d
C19 C 0.8629(3) 0.3340(2) 0.37215(19) 0.0122(4) Uani 1 1 d
C20 C 0.8776(2) 0.31224(19) 0.47589(18) 0.0122(4) Uani 1 1 d
C21 C 0.7592(2) 0.21853(19) 0.48048(18) 0.0112(4) Uani 1 1 d
C22 C 0.6281(3) 0.1460(2) 0.37507(18) 0.0116(4) Uani 1 1 d
C23 C 0.7869(3) 0.1948(2) 0.59517(18) 0.0120(4) Uani 1 1 d
C24 C 0.7357(3) 0.0600(2) 0.5753(2) 0.0189(5) Uani 1 1 d
C25 C 0.7255(2) 0.25494(19) 0.67914(18) 0.0103(4) Uani 1 1 d
C26 C 0.8152(2) 0.30260(19) 0.80107(18) 0.0125(4) Uani 1 1 d
C27 C 0.7639(3) 0.3530(2) 0.88371(19) 0.0125(4) Uani 1 1 d
C28 C 0.6191(2) 0.35410(19) 0.84516(18) 0.0114(4) Uani 1 1 d
C29 C 0.5246(2) 0.30933(19) 0.72434(18) 0.0101(4) Uani 1 1 d
C30 C 0.5811(2) 0.26042(19) 0.64373(18) 0.0105(4) Uani 1 1 d
C31 C 0.3664(2) 0.3121(2) 0.68813(18) 0.0109(4) Uani 1 1 d
C32 C 0.2413(3) 0.1929(2) 0.6748(2) 0.0157(5) Uani 1 1 d
H19A H 0.939(3) 0.398(2) 0.3695(18) 0.009(6) Uiso 1 1 d
H16C H 0.298(3) -0.099(2) 0.067(2) 0.019(6) Uiso 1 1 d
H11A H 0.254(3) 0.300(2) -0.0324(19) 0.010(6) Uiso 1 1 d
H22A H 0.546(2) 0.0776(19) 0.3740(18) 0.006(5) Uiso 1 1 d
H10 H 0.860(4) 0.574(3) 1.167(3) 0.058(11) Uiso 1 1 d
H8B H 0.027(3) 0.042(2) 0.264(2) 0.019(7) Uiso 1 1 d
H24C H 0.618(3) 0.011(2) 0.527(2) 0.031(8) Uiso 1 1 d
H15A H 0.505(2) 0.0680(18) 0.0888(18) 0.004(5) Uiso 1 1 d
H32C H 0.138(3) 0.197(2) 0.654(2) 0.026(7) Uiso 1 1 d
H14A H 0.272(3) 0.112(2) 0.2506(19) 0.014(6) Uiso 1 1 d
H8A H -0.106(3) 0.034(2) 0.154(2) 0.014(6) Uiso 1 1 d
H27A H 0.830(3) 0.384(2) 0.971(2) 0.017(6) Uiso 1 1 d
H24B H 0.783(3) 0.022(2) 0.526(2) 0.029(7) Uiso 1 1 d
H7 H 0.990(3) 0.312(2) 0.913(2) 0.035(8) Uiso 1 1 d
H24A H 0.770(3) 0.048(2) 0.654(2) 0.017(6) Uiso 1 1 d
H2 H 0.242(4) 0.540(3) 0.325(3) 0.050(10) Uiso 1 1 d
H6 H 1.075(3) 0.417(3) 0.561(2) 0.039(10) Uiso 1 1 d
H7A H 0.001(3) 0.248(2) 0.2108(19) 0.012(6) Uiso 1 1 d
H6A H 0.177(2) 0.180(2) 0.4500(18) 0.007(6) Uiso 1 1 d
H3A H 0.375(2) 0.601(2) 0.5235(19) 0.012(6) Uiso 1 1 d
H4 H 0.466(3) 0.257(3) -0.040(2) 0.038(9) Uiso 1 1 d
H30A H 0.513(3) 0.2260(19) 0.5568(19) 0.012(6) Uiso 1 1 d
H1 H 0.516(4) 0.623(3) 0.718(3) 0.057(11) Uiso 1 1 d
H31A H 0.373(2) 0.3743(19) 0.7527(18) 0.003(5) Uiso 1 1 d
H9 H 0.797(4) 0.463(4) 1.175(3) 0.083(13) Uiso 1 1 d
H16B H 0.457(3) -0.085(2) 0.167(2) 0.033(8) Uiso 1 1 d
H32B H 0.265(3) 0.179(2) 0.748(2) 0.028(7) Uiso 1 1 d
H32A H 0.228(3) 0.121(2) 0.612(2) 0.027(7) Uiso 1 1 d
H8 H 0.638(4) 0.444(3) 1.000(3) 0.068(11) Uiso 1 1 d
H16A H 0.326(3) -0.051(2) 0.203(2) 0.028(7) Uiso 1 1 d
H23A H 0.897(3) 0.2339(19) 0.6393(19) 0.008(6) Uiso 1 1 d
H8C H -0.092(3) 0.088(2) 0.285(2) 0.022(7) Uiso 1 1 d
H3 H 0.091(3) 0.376(3) 0.139(2) 0.042(9) Uiso 1 1 d
H5 H 0.643(3) 0.251(3) 0.113(2) 0.042(9) Uiso 1 1 d

loop_
_atom_site_aniso_label
_atom_site_aniso_U_11
_atom_site_aniso_U_22
_atom_site_aniso_U_33
_atom_site_aniso_U_23
_atom_site_aniso_U_13
_atom_site_aniso_U_12
O1 0.0171(9) 0.0128(8) 0.0130(8) 0.0023(6) 0.0025(7) 0.0033(7)
O2 0.0183(9) 0.0141(8) 0.0131(8) 0.0077(6) 0.0052(7) 0.0068(7)
O3 0.0226(9) 0.0247(9) 0.0119(8) 0.0081(7) 0.0071(7) 0.0176(8)
O4 0.0181(9) 0.0204(9) 0.0156(8) 0.0107(7) 0.0118(7) 0.0105(7)
O5 0.0138(9) 0.0230(9) 0.0139(8) 0.0102(7) 0.0069(7) 0.0063(7)
O6 0.0122(8) 0.0185(9) 0.0137(8) 0.0052(7) 0.0041(7) 0.0036(7)
O7 0.0138(8) 0.0275(9) 0.0113(8) 0.0092(7) 0.0047(7) 0.0116(7)
O8 0.0153(8) 0.0183(8) 0.0083(7) 0.0037(6) 0.0065(7) 0.0082(7)
O9 0.0179(9) 0.0205(9) 0.0143(8) 0.0058(7) 0.0035(7) 0.0054(8)
C1 0.0088(10) 0.0154(11) 0.0107(10) 0.0054(8) 0.0056(8) 0.0079(8)
C2 0.0088(10) 0.0142(11) 0.0101(10) 0.0016(8) 0.0036(8) 0.0048(8)
C3 0.0120(11) 0.0120(11) 0.0149(11) 0.0050(9) 0.0067(9) 0.0046(9)
C4 0.0132(11) 0.0171(11) 0.0132(10) 0.0094(9) 0.0089(9) 0.0093(9)
C5 0.0088(10) 0.0154(11) 0.0105(10) 0.0042(8) 0.0057(8) 0.0062(9)
C6 0.0099(10) 0.0109(10) 0.0120(10) 0.0042(8) 0.0056(8) 0.0056(8)
C7 0.0096(10) 0.0145(11) 0.0089(10) 0.0044(8) 0.0026(8) 0.0062(9)
C8 0.0129(11) 0.0164(11) 0.0129(11) 0.0036(9) 0.0045(9) 0.0051(9)
C9 0.0102(10) 0.0148(11) 0.0062(9) 0.0013(8) 0.0022(8) 0.0054(8)
C10 0.0119(11) 0.0135(11) 0.0097(10) 0.0035(8) 0.0008(8) 0.0061(9)
C11 0.0171(11) 0.0149(11) 0.0092(10) 0.0064(9) 0.0044(9) 0.0069(9)
C12 0.0126(11) 0.0134(11) 0.0094(10) 0.0016(8) 0.0056(8) 0.0041(9)
C13 0.0103(10) 0.0104(10) 0.0111(10) 0.0021(8) 0.0037(8) 0.0036(8)
C14 0.0103(10) 0.0094(10) 0.0077(10) 0.0020(8) 0.0018(8) 0.0017(8)
C15 0.0138(11) 0.0140(11) 0.0106(10) 0.0047(8) 0.0074(9) 0.0070(9)
C16 0.0160(12) 0.0118(11) 0.0132(11) 0.0036(9) 0.0058(9) 0.0065(9)
C17 0.0105(10) 0.0111(10) 0.0128(10) 0.0039(8) 0.0052(8) 0.0064(8)
C18 0.0148(11) 0.0165(11) 0.0143(11) 0.0087(9) 0.0098(9) 0.0107(9)
C19 0.0115(11) 0.0124(11) 0.0162(11) 0.0061(9) 0.0083(9) 0.0062(9)
C20 0.0097(10) 0.0132(11) 0.0134(10) 0.0027(8) 0.0046(9) 0.0064(8)
C21 0.0141(11) 0.0137(11) 0.0113(10) 0.0055(8) 0.0080(9) 0.0094(9)
C22 0.0122(11) 0.0138(11) 0.0142(10) 0.0067(8) 0.0090(9) 0.0076(9)
C23 0.0138(11) 0.0144(11) 0.0103(10) 0.0052(8) 0.0060(9) 0.0075(9)
C24 0.0299(15) 0.0202(13) 0.0147(12) 0.0089(10) 0.0117(11) 0.0158(11)
C25 0.0108(10) 0.0111(10) 0.0112(10) 0.0056(8) 0.0056(8) 0.0051(8)
C26 0.0105(11) 0.0161(11) 0.0143(11) 0.0081(9) 0.0053(9) 0.0075(9)
C27 0.0147(11) 0.0147(11) 0.0089(10) 0.0053(8) 0.0038(9) 0.0072(9)
C28 0.0154(11) 0.0119(10) 0.0112(10) 0.0049(8) 0.0080(9) 0.0078(9)
C29 0.0090(10) 0.0116(10) 0.0117(10) 0.0060(8) 0.0050(8) 0.0046(8)
C30 0.0105(10) 0.0111(10) 0.0081(10) 0.0033(8) 0.0023(8) 0.0038(8)
C31 0.0100(10) 0.0137(11) 0.0096(10) 0.0038(8) 0.0044(8) 0.0059(8)
C32 0.0145(12) 0.0187(12) 0.0141(11) 0.0070(10) 0.0064(9) 0.0060(10)

loop_
_atom_type_symbol
_atom_type_description
_atom_type_scat_dispersion_real
_atom_type_scat_dispersion_imag
_atom_type_scat_source
C C 0.0033 0.0016 'International Tables Vol C Tables 4.2.6.8 and 6.1.1.4'
H H 0.0000 0.0000 'International Tables Vol C Tables 4.2.6.8 and 6.1.1.4'
O O 0.0106 0.0060 'International Tables Vol C Tables 4.2.6.8 and 6.1.1.4'

loop_
_geom_angle_atom_site_label_1
_geom_angle_atom_site_label_2
_geom_angle_atom_site_label_3
_geom_angle
C2 C1 C6 116.98(19)
C2 C1 C31 118.79(18)
C6 C1 C31 124.1(2)
O1 C2 C3 121.7(2)
O1 C2 C1 116.70(19)
C3 C2 C1 121.6(2)
C4 C3 C2 119.2(2)
C3 C4 O2 120.8(2)
C3 C4 C5 121.9(2)
O2 C4 C5 117.23(19)
C6 C5 C4 116.87(19)
C6 C5 C7 123.5(2)
C4 C5 C7 119.64(19)
C5 C6 C1 123.4(2)
C5 C7 C9 108.97(17)
C5 C7 C8 114.33(17)
C9 C7 C8 112.10(18)
C14 C9 C10 117.14(19)
C14 C9 C7 120.10(19)
C10 C9 C7 122.66(19)
C11 C10 O3 117.15(19)
C11 C10 C9 121.6(2)
O3 C10 C9 121.26(19)
C12 C11 C10 119.4(2)
O4 C12 C11 120.70(19)
O4 C12 C13 117.6(2)
C11 C12 C13 121.7(2)
C12 C13 C14 116.8(2)
C12 C13 C15 122.25(19)
C14 C13 C15 120.88(19)
C9 C14 C13 123.4(2)
C13 C15 C17 110.40(17)
C13 C15 C16 111.87(18)
C17 C15 C16 113.78(18)
C18 C17 C22 116.54(19)
C18 C17 C15 120.15(18)
C22 C17 C15 123.29(19)
O5 C18 C19 114.93(19)
O5 C18 C17 123.5(2)
C19 C18 C17 121.61(19)
C20 C19 C18 120.0(2)
O6 C20 C19 121.3(2)
O6 C20 C21 117.56(19)
C19 C20 C21 121.1(2)
C22 C21 C20 117.08(19)
C22 C21 C23 124.3(2)
C20 C21 C23 118.34(19)
C21 C22 C17 123.6(2)
C21 C23 C24 113.12(18)
C21 C23 C25 115.72(18)
C24 C23 C25 110.81(18)
C26 C25 C30 116.89(19)
C26 C25 C23 118.04(19)
C30 C25 C23 124.97(19)
O7 C26 C27 120.42(19)
O7 C26 C25 117.96(19)
C27 C26 C25 121.6(2)
C28 C27 C26 119.7(2)
O8 C28 C27 120.65(19)
O8 C28 C29 117.76(19)
C27 C28 C29 121.54(19)
C28 C29 C30 117.1(2)
C28 C29 C31 118.85(19)
C30 C29 C31 124.05(18)
C29 C30 C25 123.20(19)
C1 C31 C29 113.46(17)
C1 C31 C32 113.58(18)
C29 C31 C32 111.03(18)

loop_
_geom_bond_atom_site_label_1
_geom_bond_atom_site_label_2
_geom_bond_distance
O1 C2 1.373(2)
O2 C4 1.384(2)
O3 C10 1.391(3)
O4 C12 1.381(2)
O5 C18 1.381(2)
O6 C20 1.375(2)
O7 C26 1.374(3)
O8 C28 1.378(2)
C1 C2 1.394(3)
C1 C6 1.399(3)
C1 C31 1.515(3)
C2 C3 1.391(3)
C3 C4 1.384(3)
C4 C5 1.397(3)
C5 C6 1.393(3)
C5 C7 1.520(3)
C7 C9 1.526(3)
C7 C8 1.533(3)
C9 C14 1.390(3)
C9 C10 1.395(3)
C10 C11 1.385(3)
C11 C12 1.383(3)
C12 C13 1.397(3)
C13 C14 1.399(3)
C13 C15 1.525(3)
C15 C17 1.527(3)
C15 C16 1.530(3)
C17 C18 1.398(3)
C17 C22 1.399(3)
C18 C19 1.383(3)
C19 C20 1.382(3)
C20 C21 1.397(3)
C21 C22 1.397(3)
C21 C23 1.518(3)
C23 C24 1.527(3)
C23 C25 1.528(3)
C25 C26 1.396(3)
C25 C30 1.403(3)
C26 C27 1.391(3)
C27 C28 1.384(3)
C28 C29 1.397(3)
C29 C30 1.403(3)
C29 C31 1.519(3)
C31 C32 1.538(3)

loop_
_geom_hbond_atom_site_label_D
_geom_hbond_atom_site_label_H
_geom_hbond_atom_site_label_A
_geom_hbond_distance_DH
_geom_hbond_distance_HA
_geom_hbond_distance_DA
_geom_hbond_angle_DHA
_geom_hbond_site_symmetry_A
O3 H3 O2 0.90(3) 1.87(3) 2.732(2) 159(3) .
O4 H4 O8 0.86(3) 1.90(3) 2.737(2) 163(3) 1_554
O5 H5 O4 0.85(3) 1.91(3) 2.742(2) 168(3) .
O7 H7 O3 0.86(3) 1.82(3) 2.676(2) 170(3) 1_656
O8 H8 O9 0.92(3) 1.73(3) 2.638(2) 172(3) .
O9 H9 O5 0.93(4) 2.04(4) 2.876(2) 149(3) 1_556
O9 H10 O7 0.82(3) 2.04(3) 2.834(2) 160(3) 2_767
